data_2018459
loop_
_publ_author_name
'de Castro, Rosane'
'da Matos, Carolina'
'Nascimento, Cl\'audia A. do'
'Oliveira, Cec\'ilia M. A.'
'Kato, Luc\'ilia'
'Li\~ao, Luciano M.'
'Sabino, Jos\'e R.'

_publ_section_title
;
 Absolute configuration of strictosidinic acid
;
_journal_coeditor_code LG3078
_journal_issue 4
_journal_name_full 'Acta Crystallographica Section C'
_journal_page_first m94
_journal_page_last m96
_journal_paper_doi 10.1107/S0108270112010372
_journal_volume 68
_journal_year 2012
_chemical_formula_iupac '[Na (C26 H32 N2 O9) (H2 O)2] Cl, H2 O'
_chemical_formula_moiety 'C26 H36 N2 Na O11 +, Cl -, H2 O'
_chemical_formula_sum 'C26 H38 Cl N2 Na O12'
_chemical_formula_weight 629.02
_chemical_name_systematic
;
poly[[diaqua((2<i>S</i>,3<i>R</i>,4<i>S</i>)-3-ethenyl-2-(\b-D-
glucopyranosyloxy)-4-{[(1<i>S</i>)-2,3,4,9-tetrahydro-1<i>H</i>-
pyrido[3,4-<i>b</i>]indol-2-ium-1-yl]methyl}-3,4-dihydro-2<i>H</i>-
pyran-5-carboxylate)sodium] chloride monohydrate]
;
_space_group_IT_number 19
_symmetry_cell_setting orthorhombic
_symmetry_space_group_name_Hall 'P 2ac 2ab'
_symmetry_space_group_name_H-M 'P 21 21 21'
_atom_sites_solution_hydrogens geom
_atom_sites_solution_primary direct
_atom_sites_solution_secondary difmap
_audit_creation_method 'WinGX routine CIF_UPDATE'
_cell_angle_alpha 90
_cell_angle_beta 90
_cell_angle_gamma 90
_cell_formula_units_Z 4
_cell_length_a 7.6419(4)
_cell_length_b 16.2205(8)
_cell_length_c 23.4299(12)
_cell_measurement_reflns_used 4095
_cell_measurement_temperature 100(2)
_cell_measurement_theta_max 66.6
_cell_measurement_theta_min 3.3
_cell_volume 2904.3(3)
_computing_cell_refinement 'SAINT (Bruker, 2007)'
_computing_data_collection 'APEX2 (Bruker, 2007)'
_computing_data_reduction 'SAINT (Bruker, 2007)'
_computing_molecular_graphics 'ORTEP-3 for Windows (Farrugia, 1997)'
_computing_publication_material 'WinGX (Farrugia, 1999)'
_computing_structure_refinement 'SHELXL97 (Sheldrick, 2008)'
_computing_structure_solution 'SHELXTL (Sheldrick, 2008)'
_diffrn_ambient_temperature 100(2)
_diffrn_measured_fraction_theta_full 0.992
_diffrn_measured_fraction_theta_max 0.992
_diffrn_measurement_device_type 'Bruker SMART APEX DUO'
_diffrn_measurement_method '\w scans'
_diffrn_radiation_monochromator graphite
_diffrn_radiation_type CuK\a
_diffrn_radiation_wavelength 1.54178
_diffrn_reflns_av_R_equivalents 0.0776
_diffrn_reflns_limit_h_max 8
_diffrn_reflns_limit_h_min -9
_diffrn_reflns_limit_k_max 17
_diffrn_reflns_limit_k_min -18
_diffrn_reflns_limit_l_max 27
_diffrn_reflns_limit_l_min -26
_diffrn_reflns_number 22917
_diffrn_reflns_theta_full 66.61
_diffrn_reflns_theta_max 66.61
_diffrn_reflns_theta_min 3.31
_exptl_absorpt_coefficient_mu 1.892
_exptl_absorpt_correction_T_max 0.8348
_exptl_absorpt_correction_T_min 0.7057
_exptl_absorpt_correction_type multi-scan
_exptl_absorpt_process_details
;
(SADABS; Bruker, 2001)
;
_exptl_crystal_colour colourless
_exptl_crystal_density_diffrn 1.439
_exptl_crystal_density_method 'not measured'
_exptl_crystal_description plate
_exptl_crystal_F_000 1328
_exptl_crystal_size_max 0.2
_exptl_crystal_size_mid 0.15
_exptl_crystal_size_min 0.1
_refine_diff_density_max 0.531
_refine_diff_density_min -0.262
_refine_ls_abs_structure_details 'Flack (1983), 2134 Friedel pairs'
_refine_ls_abs_structure_Flack 0.04(3)
_refine_ls_extinction_method none
_refine_ls_goodness_of_fit_ref 1.14
_refine_ls_hydrogen_treatment mixed
_refine_ls_matrix_type full
_refine_ls_number_parameters 402
_refine_ls_number_reflns 5062
_refine_ls_number_restraints 6
_refine_ls_restrained_S_all 1.139
_refine_ls_R_factor_all 0.0729
_refine_ls_R_factor_gt 0.0628
_refine_ls_shift/su_max 0
_refine_ls_shift/su_mean 0
_refine_ls_structure_factor_coef Fsqd
_refine_ls_weighting_details 'calc w=1/[\s^2^(Fo^2^)+(0.0921P)^2^+0.2377P] where P=(Fo^2^+2Fc^2^)/3'
_refine_ls_weighting_scheme calc
_refine_ls_wR_factor_ref 0.1589
_reflns_number_gt 4390
_reflns_number_total 5062
_reflns_threshold_expression I>2\s(I)
_cod_data_source_file lg3078.cif
_cod_data_source_block I
_cod_database_code 2018459
_cod_database_fobs_code 2018459

loop_
_symmetry_equiv_pos_as_xyz
'x, y, z'
'-x+1/2, -y, z+1/2'
'x+1/2, -y+1/2, -z'
'-x, y+1/2, -z+1/2'

loop_
_atom_site_type_symbol
_atom_site_label
_atom_site_fract_x
_atom_site_fract_y
_atom_site_fract_z
_atom_site_U_iso_or_equiv
_atom_site_adp_type
_atom_site_calc_flag
_atom_site_refinement_flags
_atom_site_occupancy
Na Na1 0.3561(2) 0.93046(11) 0.25270(7) 0.0395(4) Uani d . 1
Cl Cl1 0.39910(14) 0.56856(6) 0.85273(5) 0.0396(3) Uani d . 1
O O1S 0.6199(5) 1.0006(2) 0.23657(15) 0.0457(8) Uani d D 1
H H1SB 0.692(7) 0.981(4) 0.213(2) 0.055 Uiso d D 1
H H1SA 0.647(8) 0.992(4) 0.2710(12) 0.055 Uiso d D 1
O O2S 0.4540(5) 0.7986(2) 0.23217(16) 0.0456(8) Uani d D 1
H H2SA 0.426(9) 0.761(3) 0.255(2) 0.055 Uiso d D 1
H H2SB 0.562(3) 0.799(4) 0.232(3) 0.055 Uiso d D 1
O O3S 0.5825(7) 1.1638(3) 0.1994(2) 0.0681(12) Uani d D 1
H H3SA 0.652(9) 1.142(5) 0.223(3) 0.082 Uiso d D 1
H H3SB 0.627(10) 1.158(5) 0.1665(17) 0.082 Uiso d D 1
O O18 0.5223(4) 0.81992(19) 0.50674(14) 0.0390(7) Uani d . 1
O O22 0.4343(4) 0.92329(19) 0.35024(14) 0.0389(7) Uani d . 1
O O23 0.6989(4) 0.97840(17) 0.34759(13) 0.0354(6) Uani d . 1
O O26 0.6861(4) 0.79487(17) 0.58525(13) 0.0316(6) Uani d . 1
O O32 0.5138(4) 0.83495(17) 0.65931(13) 0.0346(7) Uani d . 1
O O33 0.6190(4) 0.62765(18) 0.61009(13) 0.0360(6) Uani d . 1
H H33 0.6999 0.5954 0.6197 0.054 Uiso calc R 1
O O34 0.5649(4) 0.60366(19) 0.72886(14) 0.0409(7) Uani d . 1
H H34 0.5387 0.6066 0.7636 0.061 Uiso calc R 1
O O35 0.3178(4) 0.72449(19) 0.77836(14) 0.0412(7) Uani d . 1
H H35 0.3456 0.681 0.7956 0.062 Uiso calc R 1
O O37 0.2931(5) 0.95967(19) 0.70205(15) 0.0415(7) Uani d . 1
H H37 0.3731 0.9749 0.6798 0.062 Uiso calc R 1
N N3 0.6804(5) 1.1997(2) 0.54195(17) 0.0346(8) Uani d . 1
H H3 0.6665 1.1622 0.5687 0.041 Uiso calc R 1
N N13 0.7853(5) 1.1094(2) 0.40300(16) 0.0365(8) Uani d . 1
H H13A 0.9004 1.1203 0.4116 0.044 Uiso calc R 1
H H13B 0.7814 1.0602 0.3834 0.044 Uiso calc R 1
C C1 0.6827(5) 1.1009(2) 0.45771(19) 0.0328(9) Uani d . 1
H H1 0.5581 1.0886 0.4478 0.039 Uiso calc R 1
C C2 0.6905(6) 1.1850(3) 0.48518(19) 0.0320(8) Uani d . 1
C C4 0.6957(6) 1.2834(3) 0.5505(2) 0.0350(9) Uani d . 1
C C5 0.6970(6) 1.3297(3) 0.6007(2) 0.0378(9) Uani d . 1
H H5 0.6878 1.3038 0.6369 0.045 Uiso calc R 1
C C6 0.7122(6) 1.4145(3) 0.5961(2) 0.0360(10) Uani d . 1
H H6 0.7134 1.4472 0.6297 0.043 Uiso calc R 1
C C7 0.7259(6) 1.4528(3) 0.5426(2) 0.0377(10) Uani d . 1
H H7 0.7319 1.5113 0.5406 0.045 Uiso calc R 1
C C8 0.7306(6) 1.4076(3) 0.4933(2) 0.0382(10) Uani d . 1
H H8 0.7438 1.434 0.4574 0.046 Uiso calc R 1
C C9 0.7154(6) 1.3212(3) 0.4968(2) 0.0348(9) Uani d . 1
C C10 0.7143(6) 1.2570(2) 0.4554(2) 0.0338(9) Uani d . 1
C C11 0.7423(6) 1.2607(3) 0.3923(2) 0.0390(10) Uani d . 1
H H11A 0.8626 1.2802 0.3843 0.047 Uiso calc R 1
H H11B 0.6592 1.3006 0.3753 0.047 Uiso calc R 1
C C12 0.7155(7) 1.1768(3) 0.36551(19) 0.0399(10) Uani d . 1
H H12A 0.5891 1.1677 0.3588 0.048 Uiso calc R 1
H H12B 0.7757 1.175 0.3281 0.048 Uiso calc R 1
C C14 0.7520(6) 1.0316(3) 0.49490(19) 0.0352(9) Uani d . 1
H H14A 0.6748 1.027 0.5287 0.042 Uiso calc R 1
H H14B 0.8693 1.0479 0.5088 0.042 Uiso calc R 1
C C15 0.7677(5) 0.9449(2) 0.46762(18) 0.0321(9) Uani d . 1
H H15 0.8683 0.9468 0.4404 0.039 Uiso calc R 1
C C16 0.6081(6) 0.9149(3) 0.43428(19) 0.0342(9) Uani d . 1
C C17 0.5084(5) 0.8542(2) 0.45537(19) 0.0325(8) Uani d . 1
H H17 0.4188 0.8335 0.4312 0.039 Uiso calc R 1
C C19 0.6458(6) 0.8560(3) 0.54527(19) 0.0340(9) Uani d . 1
H H19 0.5934 0.905 0.5647 0.041 Uiso calc R 1
C C20 0.8126(6) 0.8804(3) 0.51379(19) 0.0340(9) Uani d . 1
H H20 0.8569 0.8301 0.4937 0.041 Uiso calc R 1
C C21 0.5765(5) 0.9404(2) 0.37354(18) 0.0327(9) Uani d . 1
C C24 0.9515(6) 0.9067(2) 0.5556(2) 0.0346(9) Uani d . 1
H H24 0.9209 0.9466 0.5836 0.042 Uiso calc R 1
C C25 1.1120(6) 0.8781(3) 0.5559(2) 0.0422(10) Uani d . 1
H H25A 1.1468 0.8382 0.5285 0.051 Uiso calc R 1
H H25B 1.1934 0.8973 0.5835 0.051 Uiso calc R 1
C C27 0.5454(6) 0.7701(2) 0.62002(18) 0.0317(8) Uani d . 1
H H27 0.4389 0.7588 0.5965 0.038 Uiso calc R 1
C C28 0.6060(6) 0.6926(2) 0.65071(18) 0.0315(8) Uani d . 1
H H28 0.7244 0.703 0.6674 0.038 Uiso calc R 1
C C29 0.4815(6) 0.6694(3) 0.69848(19) 0.0352(9) Uani d . 1
H H29 0.3687 0.6493 0.6819 0.042 Uiso calc R 1
C C30 0.4466(6) 0.7429(3) 0.73655(19) 0.0345(9) Uani d . 1
H H30 0.5576 0.7593 0.756 0.041 Uiso calc R 1
C C31 0.3807(6) 0.8147(3) 0.70055(19) 0.0342(9) Uani d . 1
H H31 0.2701 0.7989 0.6806 0.041 Uiso calc R 1
C C36 0.3520(6) 0.8925(3) 0.7348(2) 0.0392(10) Uani d . 1
H H36A 0.2651 0.881 0.7652 0.047 Uiso calc R 1
H H36B 0.4633 0.9079 0.7537 0.047 Uiso calc R 1

loop_
_atom_site_aniso_label
_atom_site_aniso_U_11
_atom_site_aniso_U_22
_atom_site_aniso_U_33
_atom_site_aniso_U_12
_atom_site_aniso_U_13
_atom_site_aniso_U_23
Na1 0.0395(9) 0.0360(9) 0.0431(9) 0.0008(7) -0.0036(7) -0.0004(7)
Cl1 0.0440(6) 0.0352(5) 0.0396(5) 0.0004(4) 0.0035(4) 0.0001(4)
O1S 0.0441(18) 0.0489(19) 0.0439(18) 0.0014(15) 0.0004(15) 0.0013(14)
O2S 0.0442(18) 0.0402(17) 0.0525(19) 0.0054(15) -0.0010(16) 0.0009(14)
O3S 0.080(3) 0.048(2) 0.076(3) -0.014(2) 0.028(2) -0.009(2)
O18 0.0331(16) 0.0411(16) 0.0429(17) -0.0043(13) -0.0034(13) 0.0047(13)
O22 0.0365(16) 0.0388(15) 0.0414(16) -0.0043(13) -0.0054(13) 0.0006(13)
O23 0.0341(16) 0.0318(14) 0.0402(15) -0.0004(13) 0.0007(13) 0.0009(13)
O26 0.0294(14) 0.0270(13) 0.0383(15) 0.0007(12) 0.0034(12) 0.0026(11)
O32 0.0329(15) 0.0322(15) 0.0387(16) -0.0030(12) 0.0057(12) -0.0003(11)
O33 0.0377(16) 0.0266(14) 0.0436(16) 0.0020(12) 0.0004(13) -0.0049(12)
O34 0.0419(17) 0.0340(15) 0.0468(18) 0.0042(13) 0.0066(14) 0.0052(13)
O35 0.0429(18) 0.0362(16) 0.0445(18) 0.0006(14) 0.0051(15) 0.0044(13)
O37 0.0413(18) 0.0333(16) 0.0498(18) 0.0024(13) 0.0049(14) -0.0017(13)
N3 0.0326(18) 0.0262(16) 0.045(2) 0.0001(14) 0.0020(16) 0.0024(14)
N13 0.0349(19) 0.0344(18) 0.040(2) -0.0065(15) 0.0050(15) -0.0002(15)
C1 0.0258(19) 0.0295(19) 0.043(2) -0.0008(16) 0.0030(18) -0.0017(17)
C2 0.0262(19) 0.031(2) 0.038(2) -0.0020(16) 0.0017(17) -0.0029(16)
C4 0.030(2) 0.030(2) 0.045(2) 0.0032(17) -0.0004(18) -0.0020(17)
C5 0.035(2) 0.034(2) 0.045(2) -0.0038(18) -0.0022(19) 0.0007(18)
C6 0.029(2) 0.029(2) 0.050(3) 0.0019(16) 0.0019(18) -0.0061(17)
C7 0.030(2) 0.029(2) 0.053(3) -0.0024(16) -0.0025(19) -0.0016(18)
C8 0.033(2) 0.037(2) 0.044(2) 0.0005(17) -0.0048(18) 0.0058(18)
C9 0.029(2) 0.029(2) 0.046(2) -0.0039(16) -0.0023(18) -0.0007(18)
C10 0.030(2) 0.0271(19) 0.044(2) 0.0006(16) -0.0029(18) 0.0020(17)
C11 0.042(2) 0.028(2) 0.047(2) -0.0026(17) -0.003(2) 0.0029(18)
C12 0.044(3) 0.039(2) 0.037(2) -0.0022(19) -0.0016(19) -0.0006(18)
C14 0.029(2) 0.035(2) 0.041(2) 0.0003(16) -0.0002(17) -0.0068(18)
C15 0.028(2) 0.028(2) 0.040(2) -0.0026(16) 0.0024(16) -0.0022(16)
C16 0.0273(19) 0.036(2) 0.039(2) -0.0009(17) 0.0023(17) -0.0063(16)
C17 0.0261(19) 0.0297(19) 0.042(2) 0.0042(15) -0.0004(17) -0.0005(17)
C19 0.033(2) 0.030(2) 0.039(2) 0.0038(16) -0.0006(18) -0.0007(17)
C20 0.031(2) 0.031(2) 0.040(2) -0.0019(17) 0.0035(18) -0.0022(17)
C21 0.032(2) 0.0257(19) 0.040(2) 0.0027(17) 0.0019(18) -0.0048(16)
C24 0.033(2) 0.0275(19) 0.044(2) 0.0002(16) -0.0005(18) 0.0039(17)
C25 0.040(2) 0.037(2) 0.050(3) 0.000(2) -0.006(2) 0.0053(19)
C27 0.031(2) 0.0268(19) 0.038(2) -0.0052(15) 0.0013(17) -0.0029(16)
C28 0.031(2) 0.0260(18) 0.037(2) -0.0055(16) -0.0011(18) 0.0000(16)
C29 0.034(2) 0.032(2) 0.040(2) 0.0019(18) -0.0003(18) 0.0006(17)
C30 0.032(2) 0.031(2) 0.041(2) -0.0013(16) 0.0012(18) 0.0002(17)
C31 0.028(2) 0.032(2) 0.042(2) 0.0034(17) 0.0014(17) -0.0016(17)
C36 0.039(2) 0.039(2) 0.040(2) 0.0028(18) 0.0045(18) -0.0028(19)

loop_
_atom_type_symbol
_atom_type_description
_atom_type_scat_dispersion_real
_atom_type_scat_dispersion_imag
_atom_type_scat_source
C C 0.0181 0.0091 'International Tables Vol C Tables 4.2.6.8 and 6.1.1.4'
H H 0 0 'International Tables Vol C Tables 4.2.6.8 and 6.1.1.4'
N N 0.0311 0.018 'International Tables Vol C Tables 4.2.6.8 and 6.1.1.4'
O O 0.0492 0.0322 'International Tables Vol C Tables 4.2.6.8 and 6.1.1.4'
Cl Cl 0.3639 0.7018 'International Tables Vol C Tables 4.2.6.8 and 6.1.1.4'
Na Na 0.1353 0.1239 'International Tables Vol C Tables 4.2.6.8 and 6.1.1.4'

loop_
_geom_angle_atom_site_label_1
_geom_angle_atom_site_label_2
_geom_angle_atom_site_label_3
_geom_angle_site_symmetry_1
_geom_angle_site_symmetry_3
_geom_angle
O2S Na1 O34 . 3_466 97.32(14)
O2S Na1 O1S . . 97.86(14)
O34 Na1 O1S 3_466 . 164.70(14)
O2S Na1 O22 . . 94.23(13)
O34 Na1 O22 3_466 . 92.89(13)
O1S Na1 O22 . . 87.84(13)
O2S Na1 O37 . 2_574 136.77(14)
O34 Na1 O37 3_466 2_574 79.43(13)
O1S Na1 O37 . 2_574 88.21(14)
O22 Na1 O37 . 2_574 128.87(13)
O2S Na1 H1SA . . 96.7(15)
O34 Na1 H1SA 3_466 . 157.0(11)
O1S Na1 H1SA . . 20.0(7)
O22 Na1 H1SA . . 67.9(7)
O37 Na1 H1SA 2_574 . 102.3(12)
Na1 O1S H1SB . . 119(5)
Na1 O1S H1SA . . 88(5)
H1SB O1S H1SA . . 113(6)
Na1 O2S H2SA . . 117(4)
Na1 O2S H2SB . . 108(4)
H2SA O2S H2SB . . 105(6)
H3SA O3S H3SB . . 108(8)
C17 O18 C19 . . 116.9(3)
C21 O22 Na1 . . 129.2(3)
C19 O26 C27 . . 114.9(3)
C27 O32 C31 . . 112.8(3)
C28 O33 H33 . . 109.5
C29 O34 H34 . . 109.5
C30 O35 H35 . . 109.5
C36 O37 H37 . . 109.5
C2 N3 C4 . . 108.2(4)
C2 N3 H3 . . 125.9
C4 N3 H3 . . 125.9
C12 N13 C1 . . 112.3(4)
C12 N13 H13A . . 109.2
C1 N13 H13A . . 109.2
C12 N13 H13B . . 109.2
C1 N13 H13B . . 109.2
H13A N13 H13B . . 107.9
N13 C1 C2 . . 105.1(3)
N13 C1 C14 . . 111.9(3)
C2 C1 C14 . . 114.3(4)
N13 C1 H1 . . 108.5
C2 C1 H1 . . 108.5
C14 C1 H1 . . 108.5
N3 C2 C10 . . 111.0(4)
N3 C2 C1 . . 125.1(4)
C10 C2 C1 . . 123.9(4)
N3 C4 C5 . . 130.9(4)
N3 C4 C9 . . 107.9(4)
C5 C4 C9 . . 121.2(4)
C6 C5 C4 . . 118.0(5)
C6 C5 H5 . . 121
C4 C5 H5 . . 121
C5 C6 C7 . . 121.1(4)
C5 C6 H6 . . 119.5
C7 C6 H6 . . 119.5
C8 C7 C6 . . 121.2(4)
C8 C7 H7 . . 119.4
C6 C7 H7 . . 119.4
C7 C8 C9 . . 118.8(5)
C7 C8 H8 . . 120.6
C9 C8 H8 . . 120.6
C4 C9 C8 . . 119.6(4)
C4 C9 C10 . . 106.9(4)
C8 C9 C10 . . 133.5(5)
C2 C10 C9 . . 106.1(4)
C2 C10 C11 . . 123.8(4)
C9 C10 C11 . . 130.1(4)
C10 C11 C12 . . 110.8(4)
C10 C11 H11A . . 109.5
C12 C11 H11A . . 109.5
C10 C11 H11B . . 109.5
C12 C11 H11B . . 109.5
H11A C11 H11B . . 108.1
N13 C12 C11 . . 111.4(4)
N13 C12 H12A . . 109.3
C11 C12 H12A . . 109.3
N13 C12 H12B . . 109.3
C11 C12 H12B . . 109.3
H12A C12 H12B . . 108
C1 C14 C15 . . 117.6(4)
C1 C14 H14A . . 107.9
C15 C14 H14A . . 107.9
C1 C14 H14B . . 107.9
C15 C14 H14B . . 107.9
H14A C14 H14B . . 107.2
C16 C15 C20 . . 108.6(3)
C16 C15 C14 . . 116.0(3)
C20 C15 C14 . . 110.1(3)
C16 C15 H15 . . 107.3
C20 C15 H15 . . 107.3
C14 C15 H15 . . 107.3
C17 C16 C21 . . 117.4(4)
C17 C16 C15 . . 120.0(4)
C21 C16 C15 . . 121.7(4)
O18 C17 C16 . . 126.5(4)
O18 C17 H17 . . 116.7
C16 C17 H17 . . 116.7
O26 C19 O18 . . 106.1(3)
O26 C19 C20 . . 108.9(3)
O18 C19 C20 . . 110.6(4)
O26 C19 H19 . . 110.4
O18 C19 H19 . . 110.4
C20 C19 H19 . . 110.4
C24 C20 C19 . . 110.3(4)
C24 C20 C15 . . 114.9(3)
C19 C20 C15 . . 109.2(3)
C24 C20 H20 . . 107.4
C19 C20 H20 . . 107.4
C15 C20 H20 . . 107.4
O22 C21 O23 . . 122.5(4)
O22 C21 C16 . . 119.6(4)
O23 C21 C16 . . 117.9(4)
C25 C24 C20 . . 124.2(4)
C25 C24 H24 . . 117.9
C20 C24 H24 . . 117.9
C24 C25 H25A . . 120
C24 C25 H25B . . 120
H25A C25 H25B . . 120
O26 C27 O32 . . 107.1(3)
O26 C27 C28 . . 106.1(3)
O32 C27 C28 . . 111.0(3)
O26 C27 H27 . . 110.8
O32 C27 H27 . . 110.8
C28 C27 H27 . . 110.8
O33 C28 C29 . . 110.7(3)
O33 C28 C27 . . 108.5(3)
C29 C28 C27 . . 111.3(3)
O33 C28 H28 . . 108.8
C29 C28 H28 . . 108.8
C27 C28 H28 . . 108.8
O34 C29 C30 . . 111.9(4)
O34 C29 C28 . . 105.8(3)
C30 C29 C28 . . 110.5(3)
O34 C29 H29 . . 109.5
C30 C29 H29 . . 109.5
C28 C29 H29 . . 109.5
O35 C30 C29 . . 111.3(3)
O35 C30 C31 . . 108.3(3)
C29 C30 C31 . . 109.5(4)
O35 C30 H30 . . 109.2
C29 C30 H30 . . 109.2
C31 C30 H30 . . 109.2
O32 C31 C36 . . 105.6(4)
O32 C31 C30 . . 108.2(3)
C36 C31 C30 . . 113.1(4)
O32 C31 H31 . . 110
C36 C31 H31 . . 110
C30 C31 H31 . . 110
O37 C36 C31 . . 113.7(4)
O37 C36 H36A . . 108.8
C31 C36 H36A . . 108.8
O37 C36 H36B . . 108.8
C31 C36 H36B . . 108.8
H36A C36 H36B . . 107.7

loop_
_geom_bond_atom_site_label_1
_geom_bond_atom_site_label_2
_geom_bond_site_symmetry_2
_geom_bond_distance
Na1 O2S . 2.316(4)
Na1 O34 3_466 2.334(4)
Na1 O1S . 2.346(4)
Na1 O22 . 2.365(4)
Na1 O37 2_574 2.426(4)
Na1 H1SA . 2.47(6)
O1S H1SB . 0.84(2)
O1S H1SA . 0.85(2)
O2S H2SA . 0.84(2)
O2S H2SB . 0.83(2)
O3S H3SA . 0.85(2)
O3S H3SB . 0.85(2)
O18 C17 . 1.330(6)
O18 C19 . 1.431(5)
O22 C21 . 1.248(5)
O23 C21 . 1.274(5)
O26 C19 . 1.398(5)
O26 C27 . 1.408(5)
O32 C27 . 1.418(5)
O32 C31 . 1.441(5)
O33 C28 . 1.424(5)
O33 H33 . 0.84
O34 C29 . 1.431(5)
O34 H34 . 0.84
O35 C30 . 1.420(6)
O35 H35 . 0.84
O37 C36 . 1.408(6)
O37 H37 . 0.84
N3 C2 . 1.353(6)
N3 C4 . 1.378(6)
N3 H3 . 0.88
N13 C12 . 1.501(6)
N13 C1 . 1.509(6)
N13 H13A . 0.92
N13 H13B . 0.92
C1 C2 . 1.510(6)
C1 C14 . 1.518(6)
C1 H1 . 1
C2 C10 . 1.371(6)
C4 C5 . 1.394(7)
C4 C9 . 1.408(7)
C5 C6 . 1.385(6)
C5 H5 . 0.95
C6 C7 . 1.404(7)
C6 H6 . 0.95
C7 C8 . 1.369(7)
C7 H7 . 0.95
C8 C9 . 1.409(6)
C8 H8 . 0.95
C9 C10 . 1.423(6)
C10 C11 . 1.495(7)
C11 C12 . 1.513(6)
C11 H11A . 0.99
C11 H11B . 0.99
C12 H12A . 0.99
C12 H12B . 0.99
C14 C15 . 1.549(6)
C14 H14A . 0.99
C14 H14B . 0.99
C15 C16 . 1.528(6)
C15 C20 . 1.544(6)
C15 H15 . 1
C16 C17 . 1.341(6)
C16 C21 . 1.501(6)
C17 H17 . 0.95
C19 C20 . 1.525(6)
C19 H19 . 1
C20 C24 . 1.506(6)
C20 H20 . 1
C24 C25 . 1.311(7)
C24 H24 . 0.95
C25 H25A . 0.95
C25 H25B . 0.95
C27 C28 . 1.520(6)
C27 H27 . 1
C28 C29 . 1.516(6)
C28 H28 . 1
C29 C30 . 1.513(6)
C29 H29 . 1
C30 C31 . 1.525(6)
C30 H30 . 1
C31 C36 . 1.511(6)
C31 H31 . 1
C36 H36A . 0.99
C36 H36B . 0.99

loop_
_geom_hbond_atom_site_label_D
_geom_hbond_atom_site_label_H
_geom_hbond_atom_site_label_A
_geom_hbond_site_symmetry_A
_geom_hbond_distance_DH
_geom_hbond_distance_HA
_geom_hbond_distance_DA
_geom_hbond_angle_DHA
O1S H1SB Cl1 3_566 0.84(2) 2.35(2) 3.192(4) 177(6)
O1S H1SA O23 . 0.85(2) 1.85(2) 2.694(5) 176(7)
O2S H2SA O3S 4_645 0.84(2) 1.90(3) 2.726(6) 165(7)
O2S H2SB O35 3_566 0.83(2) 2.00(3) 2.816(5) 167(6)
O3S H3SA O1S . 0.85(2) 2.33(8) 2.801(6) 115(7)
O3S H3SB O26 2_674 0.85(2) 2.50(4) 3.276(5) 152(7)
O33 H33 O22 3_566 0.84 1.95 2.711(4) 151
O34 H34 Cl1 . 0.84 2.42 3.217(3) 158
O35 H35 Cl1 . 0.84 2.30 3.134(3) 172
O37 H37 Cl1 4_656 0.84 2.43 3.209(4) 154
N3 H3 Cl1 4_656 0.88 2.44 3.314(4) 173
N13 H13B O23 . 0.92 1.69 2.576(5) 160

loop_
_geom_torsion_atom_site_label_1
_geom_torsion_atom_site_label_2
_geom_torsion_atom_site_label_3
_geom_torsion_atom_site_label_4
_geom_torsion_site_symmetry_1
_geom_torsion
O2S Na1 O22 C21 . 87.7(4)
O34 Na1 O22 C21 3_466 -174.8(3)
O1S Na1 O22 C21 . -10.1(4)
O37 Na1 O22 C21 2_574 -96.0(4)
C12 N13 C1 C2 . -56.5(4)
C12 N13 C1 C14 . 179.0(4)
C4 N3 C2 C10 . 0.7(5)
C4 N3 C2 C1 . 178.9(4)
N13 C1 C2 N3 . -152.3(4)
C14 C1 C2 N3 . -29.2(6)
N13 C1 C2 C10 . 25.6(6)
C14 C1 C2 C10 . 148.7(4)
C2 N3 C4 C5 . -178.6(5)
C2 N3 C4 C9 . 0.2(5)
N3 C4 C5 C6 . -179.1(4)
C9 C4 C5 C6 . 2.2(7)
C4 C5 C6 C7 . 0.0(7)
C5 C6 C7 C8 . -2.2(7)
C6 C7 C8 C9 . 2.1(7)
N3 C4 C9 C8 . 178.8(4)
C5 C4 C9 C8 . -2.3(7)
N3 C4 C9 C10 . -0.9(5)
C5 C4 C9 C10 . 178.0(4)
C7 C8 C9 C4 . 0.1(6)
C7 C8 C9 C10 . 179.7(5)
N3 C2 C10 C9 . -1.3(5)
C1 C2 C10 C9 . -179.5(4)
N3 C2 C10 C11 . 175.8(4)
C1 C2 C10 C11 . -2.4(7)
C4 C9 C10 C2 . 1.3(5)
C8 C9 C10 C2 . -178.3(5)
C4 C9 C10 C11 . -175.5(4)
C8 C9 C10 C11 . 4.9(8)
C2 C10 C11 C12 . 7.9(6)
C9 C10 C11 C12 . -175.8(4)
C1 N13 C12 C11 . 66.8(5)
C10 C11 C12 N13 . -37.9(5)
N13 C1 C14 C15 . -54.1(5)
C2 C1 C14 C15 . -173.4(4)
C1 C14 C15 C16 . -47.5(5)
C1 C14 C15 C20 . -171.3(3)
C20 C15 C16 C17 . 15.7(5)
C14 C15 C16 C17 . -108.9(5)
C20 C15 C16 C21 . -153.0(4)
C14 C15 C16 C21 . 82.4(5)
C19 O18 C17 C16 . 5.8(6)
C21 C16 C17 O18 . 176.1(4)
C15 C16 C17 O18 . 6.9(7)
C27 O26 C19 O18 . -64.7(4)
C27 O26 C19 C20 . 176.2(3)
C17 O18 C19 O26 . -158.0(3)
C17 O18 C19 C20 . -40.0(5)
O26 C19 C20 C24 . -55.5(4)
O18 C19 C20 C24 . -171.7(3)
O26 C19 C20 C15 . 177.4(3)
O18 C19 C20 C15 . 61.1(4)
C16 C15 C20 C24 . -171.8(4)
C14 C15 C20 C24 . -43.8(5)
C16 C15 C20 C19 . -47.2(4)
C14 C15 C20 C19 . 80.8(4)
Na1 O22 C21 O23 . 11.7(6)
Na1 O22 C21 C16 . -167.5(3)
C17 C16 C21 O22 . 20.1(6)
C15 C16 C21 O22 . -170.9(4)
C17 C16 C21 O23 . -159.2(4)
C15 C16 C21 O23 . 9.8(6)
C19 C20 C24 C25 . 129.4(5)
C15 C20 C24 C25 . -106.7(5)
C19 O26 C27 O32 . -73.1(4)
C19 O26 C27 C28 . 168.4(3)
C31 O32 C27 O26 . -175.5(3)
C31 O32 C27 C28 . -60.1(4)
O26 C27 C28 O33 . -69.6(4)
O32 C27 C28 O33 . 174.4(3)
O26 C27 C28 C29 . 168.3(3)
O32 C27 C28 C29 . 52.3(4)
O33 C28 C29 O34 . 67.4(4)
C27 C28 C29 O34 . -171.9(3)
O33 C28 C29 C30 . -171.4(3)
C27 C28 C29 C30 . -50.6(5)
O34 C29 C30 O35 . -67.8(5)
C28 C29 C30 O35 . 174.5(3)
O34 C29 C30 C31 . 172.5(4)
C28 C29 C30 C31 . 54.8(5)
C27 O32 C31 C36 . -174.7(3)
C27 O32 C31 C30 . 64.0(4)
O35 C30 C31 O32 . 178.3(3)
C29 C30 C31 O32 . -60.2(4)
O35 C30 C31 C36 . 61.7(5)
C29 C30 C31 C36 . -176.8(4)
O32 C31 C36 O37 . 61.2(5)
C30 C31 C36 O37 . 179.3(4)
